data_7154974
loop_
_publ_author_name
'Stress, Cedric J.'
'Schmidt, Pascal J.'
'Gillingham, Dennis G.'

_publ_section_title
;
 Comparison of boron-assisted oxime and hydrazone formations leads to the
 discovery of a fluorogenic variant.
;
_journal_issue 24
_journal_name_full 'Organic &amp; biomolecular chemistry'
_journal_page_first 5529
_journal_page_last 5533
_journal_paper_doi 10.1039/c6ob00168h
_journal_volume 14
_journal_year 2016
_chemical_compound_source 'Pascal Schmidt'
_chemical_formula_moiety 'C14 H14 B1 N1 O3'
_chemical_formula_sum 'C14 H14 B N O3'
_chemical_formula_weight 255.08
_space_group_IT_number 15
_symmetry_cell_setting monoclinic
_symmetry_space_group_name_Hall '-C 2yc'
_symmetry_space_group_name_H-M 'C 1 2/c 1'
_atom_sites_solution_hydrogens difmap
_atom_sites_solution_primary other
_audit_creation_date 2015-01-19
_audit_creation_method CRYSTALS_ver_14.61
_audit_update_record
;
2016-01-19 deposited with the CCDC.
2016-02-02 downloaded from the CCDC.
;
_cell_angle_alpha 90
_cell_angle_beta 94.102(4)
_cell_angle_gamma 90
_cell_formula_units_Z 16
_cell_length_a 18.5248(15)
_cell_length_b 15.2275(12)
_cell_length_c 18.9615(16)
_cell_measurement_reflns_used 9838
_cell_measurement_temperature 123
_cell_measurement_theta_max 68
_cell_measurement_theta_min 4
_cell_volume 5335.1(8)
_computing_cell_refinement 'Apex2 (Bruker AXS, 2006)'
_computing_data_collection 'Apex2 (Bruker AXS, 2006)'
_computing_data_reduction 'Apex2 (Bruker AXS, 2006)'
_computing_molecular_graphics 'CAMERON (Watkin et al., 1996)'
_computing_publication_material 'CRYSTALS (Betteridge et al., 2003)'
_computing_structure_refinement 'CRYSTALS (Betteridge et al., 2003)'
_computing_structure_solution 'Superflip (Palatinus & Chapuis, 2007)'
_diffrn_ambient_temperature 123
_diffrn_measured_fraction_theta_full 0.954
_diffrn_measured_fraction_theta_max 0.954
_diffrn_measurement_device Area
_diffrn_measurement_device_type 'Bruker Kappa Apex2'
_diffrn_measurement_method '\f & \w scans'
_diffrn_radiation_monochromator graphite
_diffrn_radiation_type 'Cu K\a'
_diffrn_radiation_wavelength 1.54178
_diffrn_reflns_av_R_equivalents 0.020
_diffrn_reflns_limit_h_max 22
_diffrn_reflns_limit_h_min -22
_diffrn_reflns_limit_k_max 17
_diffrn_reflns_limit_k_min -14
_diffrn_reflns_limit_l_max 21
_diffrn_reflns_limit_l_min -22
_diffrn_reflns_number 17258
_diffrn_reflns_theta_full 68.196
_diffrn_reflns_theta_max 68.196
_diffrn_reflns_theta_min 3.761
_diffrn_standards_number 0
_exptl_absorpt_coefficient_mu 0.718
_exptl_absorpt_correction_T_max 0.93
_exptl_absorpt_correction_T_min 0.88
_exptl_absorpt_correction_type multi-scan
_exptl_absorpt_process_details 'SADABS (Siemens, 1996)'
_exptl_crystal_colour colourless
_exptl_crystal_density_diffrn 1.270
_exptl_crystal_density_method 'not measured'
_exptl_crystal_description block
_exptl_crystal_F_000 2144
_exptl_crystal_size_max 0.140
_exptl_crystal_size_mid 0.120
_exptl_crystal_size_min 0.100
_refine_diff_density_max 1.03
_refine_diff_density_min -0.20
_refine_ls_extinction_method None
_refine_ls_goodness_of_fit_ref 0.8971
_refine_ls_hydrogen_treatment refxyz
_refine_ls_matrix_type full
_refine_ls_number_parameters 427
_refine_ls_number_reflns 4673
_refine_ls_number_restraints 4
_refine_ls_R_factor_all 0.0402
_refine_ls_R_factor_gt 0.0386
_refine_ls_shift/su_max 0.0007962
_refine_ls_shift/su_mean 0.0000700
_refine_ls_structure_factor_coef Fsqd
_refine_ls_weighting_details
;
 Method, part 1, Chebychev polynomial, (Watkin, 1994, Prince, 1982) 
 [weight] = 1.0/[A~0~*T~0~(x)+A~1~*T~1~(x) ... +A~n-1~]*T~n-1~(x)] 
 where A~i~ are the Chebychev coefficients listed below and x= Fcalc/Fmax 
 Method = Robust Weighting (Prince, 1982) 
 W = [weight] * [1-(deltaF/6*sigmaF)^2^]^2^ 
 A~i~ are: 
 4.03 6.01 2.70 0.655 
;
_refine_ls_weighting_scheme calc
_refine_ls_wR_factor_all 0.0884
_refine_ls_wR_factor_gt 0.0880
_refine_ls_wR_factor_ref 0.0884
_reflns_limit_h_max 22
_reflns_limit_h_min -22
_reflns_limit_k_max 17
_reflns_limit_k_min 0
_reflns_limit_l_max 22
_reflns_limit_l_min 0
_reflns_number_gt 4487
_reflns_number_total 4673
_reflns_threshold_expression I>2.0\s(I)
_oxford_diffrn_Wilson_B_factor 0.00
_oxford_diffrn_Wilson_scale 0.00
_oxford_refine_ls_r_factor_ref 0.0402
_oxford_refine_ls_scale 0.071969(15)
_oxford_reflns_number_all 4673
_oxford_reflns_threshold_expression_ref I>-10.0\s(I)
_oxford_structure_analysis_title 'ps655_123k_0m in C2/c'
_cod_data_source_file c6ob00168h2.cif
_cod_data_source_block PS655_123K
_cod_depositor_comments
;
The following automatic conversions were performed:

'_atom_sites_solution_primary' value 'Other' changed to 'other'
according to
/usr/data/users/saulius/crontab/automatic-downloads/rss-feeds/RSC/lib/dictionaries/cif_core.dic
dictionary named 'cif_core.dic' version 2.4.2 from 2011-04-26.

Automatic conversion script
Id: cif_fix_values 4268 2015-11-12 08:31:59Z antanas 

 Adding full bibliography for 7154974.cif.
;
_cod_original_cell_volume 5335.1(5)
_cod_original_sg_symbol_H-M 'C 2/c '
_cod_original_formula_sum 'C14 H14 B1 N1 O3'
_cod_database_code 7154974

loop_
_symmetry_equiv_pos_as_xyz
x,y,z
-x,-y,-z
x+1/2,y+1/2,z
-x+1/2,-y+1/2,-z
x,-y,z+1/2
-x,y,-z+1/2
x+1/2,-y+1/2,z+1/2
-x+1/2,y+1/2,-z+1/2

loop_
_atom_site_label
_atom_site_type_symbol
_atom_site_fract_x
_atom_site_fract_y
_atom_site_fract_z
_atom_site_U_iso_or_equiv
_atom_site_occupancy
_atom_site_adp_type
_atom_site_refinement_flags_posn
O1 O 0.36694(5) 0.43302(6) 0.74123(4) 0.0282 1.0000 Uani D
B2 B 0.34126(7) 0.50766(9) 0.70874(7) 0.0257 1.0000 Uani .
O3 O 0.29366(5) 0.50013(6) 0.65130(5) 0.0347 1.0000 Uani D
C4 C 0.36068(7) 0.60527(8) 0.73371(6) 0.0254 1.0000 Uani .
C5 C 0.41335(7) 0.63558(8) 0.78678(6) 0.0267 1.0000 Uani .
C6 C 0.46482(7) 0.58225(9) 0.83054(6) 0.0281 1.0000 Uani .
N7 N 0.46439(5) 0.49887(7) 0.83288(5) 0.0278 1.0000 Uani .
O8 O 0.52145(5) 0.46486(6) 0.87761(5) 0.0335 1.0000 Uani .
C9 C 0.51625(8) 0.37068(10) 0.87567(7) 0.0350 1.0000 Uani .
C10 C 0.45600(7) 0.33592(9) 0.91743(7) 0.0330 1.0000 Uani .
C11 C 0.44445(7) 0.37139(10) 0.98336(7) 0.0350 1.0000 Uani .
C12 C 0.39071(8) 0.33927(12) 1.02337(8) 0.0446 1.0000 Uani .
C13 C 0.34843(9) 0.27077(13) 0.99872(9) 0.0516 1.0000 Uani .
C14 C 0.35837(9) 0.23484(13) 0.93328(11) 0.0589 1.0000 Uani .
C15 C 0.41223(9) 0.26813(11) 0.89180(9) 0.0464 1.0000 Uani .
C16 C 0.42003(8) 0.72602(9) 0.80077(7) 0.0352 1.0000 Uani .
C17 C 0.37565(9) 0.78706(9) 0.76549(8) 0.0422 1.0000 Uani .
C18 C 0.32411(9) 0.75878(9) 0.71452(8) 0.0406 1.0000 Uani .
C19 C 0.31795(7) 0.66982(9) 0.69917(7) 0.0317 1.0000 Uani .
O20 O 0.34235(5) 0.26072(6) 0.70740(5) 0.0335 1.0000 Uani D
B21 B 0.28923(8) 0.25205(9) 0.65471(7) 0.0261 1.0000 Uani .
O22 O 0.26242(5) 0.32619(6) 0.62192(5) 0.0299 1.0000 Uani D
C23 C 0.26413(6) 0.15437(8) 0.63630(6) 0.0249 1.0000 Uani .
C24 C 0.21185(6) 0.12383(8) 0.58323(6) 0.0260 1.0000 Uani .
C25 C 0.16580(7) 0.17666(9) 0.53368(7) 0.0290 1.0000 Uani .
N26 N 0.16321(5) 0.26013(7) 0.53100(5) 0.0267 1.0000 Uani .
O27 O 0.11464(5) 0.28927(6) 0.47573(5) 0.0328 1.0000 Uani .
C28 C 0.10806(8) 0.38357(9) 0.47928(7) 0.0322 1.0000 Uani .
C29 C 0.06902(7) 0.41389(9) 0.54147(6) 0.0301 1.0000 Uani .
C30 C 0.09859(9) 0.47628(10) 0.58762(8) 0.0413 1.0000 Uani .
C31 C 0.05837(11) 0.50551(13) 0.64356(9) 0.0555 1.0000 Uani .
C32 C -0.00894(9) 0.47079(13) 0.65178(9) 0.0524 1.0000 Uani .
C33 C -0.03807(9) 0.40817(13) 0.60640(9) 0.0503 1.0000 Uani .
C34 C 0.00043(8) 0.37977(11) 0.55146(8) 0.0397 1.0000 Uani .
C35 C 0.19986(7) 0.03320(9) 0.57480(7) 0.0333 1.0000 Uani .
C36 C 0.23642(8) -0.02785(9) 0.61758(8) 0.0378 1.0000 Uani .
C37 C 0.28648(8) 0.00067(9) 0.66986(8) 0.0362 1.0000 Uani .
C38 C 0.29980(7) 0.09000(9) 0.67825(7) 0.0296 1.0000 Uani .
H61 H 0.4999(8) 0.6132(10) 0.8588(8) 0.0352 1.0000 Uiso .
H92 H 0.5648(9) 0.3524(10) 0.8966(8) 0.0431 1.0000 Uiso .
H91 H 0.5077(9) 0.3511(11) 0.8250(9) 0.0444 1.0000 Uiso .
H111 H 0.4747(9) 0.4200(11) 1.0026(9) 0.0455 1.0000 Uiso .
H121 H 0.3835(10) 0.3664(12) 1.0713(10) 0.0571 1.0000 Uiso .
H131 H 0.3113(11) 0.2478(13) 1.0279(10) 0.0645 1.0000 Uiso .
H141 H 0.3334(12) 0.1885(15) 0.9163(11) 0.0731 1.0000 Uiso .
H151 H 0.4213(10) 0.2444(12) 0.8470(10) 0.0592 1.0000 Uiso .
H161 H 0.4563(9) 0.7437(11) 0.8371(9) 0.0448 1.0000 Uiso .
H171 H 0.3816(9) 0.8508(12) 0.7770(9) 0.0505 1.0000 Uiso .
H181 H 0.2911(9) 0.8002(12) 0.6904(9) 0.0517 1.0000 Uiso .
H191 H 0.2802(8) 0.6509(10) 0.6623(8) 0.0382 1.0000 Uiso .
H251 H 0.1348(8) 0.1437(10) 0.4998(8) 0.0349 1.0000 Uiso .
H281 H 0.1570(9) 0.4112(11) 0.4807(8) 0.0410 1.0000 Uiso .
H282 H 0.0811(9) 0.3968(10) 0.4353(9) 0.0412 1.0000 Uiso .
H301 H 0.1450(10) 0.4989(12) 0.5787(9) 0.0524 1.0000 Uiso .
H311 H 0.0797(11) 0.5454(14) 0.6707(11) 0.0678 1.0000 Uiso .
H321 H -0.0364(11) 0.4909(13) 0.6884(11) 0.0665 1.0000 Uiso .
H331 H -0.0896(11) 0.3799(13) 0.6118(10) 0.0662 1.0000 Uiso .
H341 H -0.0211(9) 0.3369(12) 0.5185(9) 0.0513 1.0000 Uiso .
H351 H 0.1647(9) 0.0153(11) 0.5386(9) 0.0425 1.0000 Uiso .
H361 H 0.2253(9) -0.0890(12) 0.6109(9) 0.0481 1.0000 Uiso .
H371 H 0.3118(9) -0.0427(11) 0.7020(9) 0.0431 1.0000 Uiso .
H381 H 0.3358(9) 0.1089(10) 0.7150(8) 0.0383 1.0000 Uiso .
H11 H 0.3981(8) 0.4451(11) 0.7744(8) 0.0462 1.0000 Uiso D
H221 H 0.2280(8) 0.3156(12) 0.5902(8) 0.0503 1.0000 Uiso D
H201 H 0.3496(10) 0.3130(10) 0.7179(9) 0.0529 1.0000 Uiso D
H31 H 0.2832(10) 0.4470(10) 0.6425(10) 0.0556 1.0000 Uiso D

loop_
_atom_site_aniso_label
_atom_site_aniso_U_11
_atom_site_aniso_U_22
_atom_site_aniso_U_33
_atom_site_aniso_U_23
_atom_site_aniso_U_13
_atom_site_aniso_U_12
O1 0.0339(5) 0.0226(5) 0.0265(4) -0.0014(3) -0.0083(4) -0.0004(4)
B2 0.0263(7) 0.0257(7) 0.0248(6) -0.0003(5) 0.0007(5) -0.0001(6)
O3 0.0419(5) 0.0235(5) 0.0363(5) -0.0009(4) -0.0149(4) -0.0010(4)
C4 0.0286(6) 0.0244(6) 0.0236(6) 0.0000(5) 0.0052(5) -0.0021(5)
C5 0.0310(6) 0.0270(6) 0.0227(6) -0.0016(5) 0.0071(5) -0.0046(5)
C6 0.0296(6) 0.0332(7) 0.0215(6) -0.0050(5) 0.0012(5) -0.0078(5)
N7 0.0246(5) 0.0373(6) 0.0209(5) 0.0009(4) -0.0026(4) 0.0006(4)
O8 0.0279(4) 0.0433(6) 0.0282(4) 0.0019(4) -0.0071(4) 0.0016(4)
C9 0.0359(7) 0.0426(8) 0.0259(6) 0.0015(6) -0.0024(5) 0.0109(6)
C10 0.0311(6) 0.0351(7) 0.0312(6) 0.0041(6) -0.0091(5) 0.0091(6)
C11 0.0329(7) 0.0407(8) 0.0305(7) 0.0043(6) -0.0030(5) 0.0054(6)
C12 0.0340(7) 0.0588(10) 0.0403(8) 0.0118(7) -0.0009(6) 0.0054(7)
C13 0.0317(8) 0.0668(11) 0.0548(10) 0.0172(9) -0.0072(7) 0.0007(8)
C14 0.0422(9) 0.0480(10) 0.0823(13) 0.0088(9) -0.0243(9) -0.0104(8)
C15 0.0465(9) 0.0438(9) 0.0463(9) -0.0019(7) -0.0149(7) 0.0047(7)
C16 0.0458(8) 0.0306(7) 0.0297(7) -0.0065(6) 0.0062(6) -0.0127(6)
C17 0.0616(10) 0.0218(7) 0.0440(8) -0.0010(6) 0.0090(7) -0.0047(7)
C18 0.0550(9) 0.0249(7) 0.0420(8) 0.0052(6) 0.0045(7) 0.0028(6)
C19 0.0375(7) 0.0265(7) 0.0308(6) 0.0028(5) 0.0013(5) 0.0001(6)
O20 0.0426(5) 0.0232(5) 0.0327(5) 0.0001(4) -0.0118(4) -0.0017(4)
B21 0.0296(7) 0.0250(7) 0.0235(6) -0.0013(5) 0.0018(5) -0.0011(6)
O22 0.0381(5) 0.0214(5) 0.0284(4) -0.0008(3) -0.0096(4) -0.0018(4)
C23 0.0274(6) 0.0241(6) 0.0235(6) 0.0000(5) 0.0046(5) 0.0007(5)
C24 0.0265(6) 0.0234(6) 0.0284(6) -0.0012(5) 0.0049(5) -0.0027(5)
C25 0.0298(6) 0.0273(7) 0.0292(6) -0.0039(5) -0.0023(5) -0.0058(5)
N26 0.0267(5) 0.0303(6) 0.0223(5) -0.0002(4) -0.0025(4) 0.0004(4)
O27 0.0377(5) 0.0319(5) 0.0272(4) 0.0002(4) -0.0098(4) 0.0022(4)
C28 0.0359(7) 0.0306(7) 0.0297(6) 0.0056(5) -0.0002(5) 0.0041(6)
C29 0.0306(6) 0.0317(7) 0.0273(6) 0.0086(5) -0.0026(5) 0.0080(5)
C30 0.0447(8) 0.0410(8) 0.0367(7) 0.0006(6) -0.0069(6) 0.0069(7)
C31 0.0716(12) 0.0540(11) 0.0379(8) -0.0083(7) -0.0158(8) 0.0194(9)
C32 0.0492(9) 0.0711(12) 0.0372(8) 0.0085(8) 0.0053(7) 0.0260(9)
C33 0.0395(8) 0.0668(11) 0.0450(9) 0.0130(8) 0.0064(7) 0.0134(8)
C34 0.0329(7) 0.0459(9) 0.0401(8) 0.0091(7) 0.0004(6) 0.0062(6)
C35 0.0322(7) 0.0277(7) 0.0399(7) -0.0043(6) 0.0012(6) -0.0059(6)
C36 0.0421(8) 0.0193(7) 0.0523(8) -0.0008(6) 0.0051(6) -0.0027(6)
C37 0.0400(8) 0.0245(7) 0.0441(8) 0.0060(6) 0.0034(6) 0.0036(6)
C38 0.0327(7) 0.0265(7) 0.0293(6) 0.0014(5) 0.0013(5) 0.0010(5)

loop_
_atom_type_symbol
_atom_type_scat_dispersion_real
_atom_type_scat_dispersion_imag
_atom_type_scat_Cromer_Mann_a1
_atom_type_scat_Cromer_Mann_b1
_atom_type_scat_Cromer_Mann_a2
_atom_type_scat_Cromer_Mann_b2
_atom_type_scat_Cromer_Mann_a3
_atom_type_scat_Cromer_Mann_b3
_atom_type_scat_Cromer_Mann_a4
_atom_type_scat_Cromer_Mann_b4
_atom_type_scat_Cromer_Mann_c
_atom_type_scat_source
C 0.0181 0.0091 2.3100 20.8439 1.0200 10.2075 1.5886 0.5687 0.8650 51.6512 0.2156 'International Tables Vol C 4.2.6.8 and 6.1.1.4'
H 0.0000 0.0000 0.4930 10.5109 0.3229 26.1257 0.1402 3.1424 0.0408 57.7998 0.0030 'International Tables Vol C 4.2.6.8 and 6.1.1.4'
B 0.0090 0.0039 2.0545 23.2185 1.3326 1.0210 1.0979 60.3498 0.7068 0.1403 -0.1932 'International Tables Vol C 4.2.6.8 and 6.1.1.4'
N 0.0311 0.0180 12.2126 0.0057 3.1322 9.8933 2.0125 28.9975 1.1663 0.5826 -11.5290 'International Tables Vol C 4.2.6.8 and 6.1.1.4'
O 0.0492 0.0322 3.0485 13.2771 2.2868 5.7011 1.5463 0.3239 0.8670 32.9089 0.2508 'International Tables Vol C 4.2.6.8 and 6.1.1.4'

loop_
_geom_angle_atom_site_label_1
_geom_angle_atom_site_label_2
_geom_angle_atom_site_label_3
_geom_angle
_geom_angle_publ_flag
B2 O1 H11 110.7(12) no
O1 B2 O3 118.59(11) yes
O1 B2 C4 125.43(11) yes
O3 B2 C4 115.95(11) yes
B2 O3 H31 111.5(13) no
B2 C4 C5 129.77(11) yes
B2 C4 C19 114.15(11) yes
C5 C4 C19 116.06(12) yes
C4 C5 C6 127.21(11) yes
C4 C5 C16 119.74(12) yes
C6 C5 C16 113.04(12) yes
C5 C6 N7 124.65(11) yes
C5 C6 H61 116.2(9) no
N7 C6 H61 119.2(9) no
C6 N7 O8 112.52(10) yes
N7 O8 C9 107.82(9) yes
O8 C9 C10 112.76(11) yes
O8 C9 H92 102.2(9) no
C10 C9 H92 111.9(9) no
O8 C9 H91 109.0(9) no
C10 C9 H91 109.0(9) no
H92 C9 H91 111.9(13) no
C9 C10 C11 120.12(13) yes
C9 C10 C15 121.04(13) yes
C11 C10 C15 118.84(14) yes
C10 C11 C12 121.20(15) yes
C10 C11 H111 120.4(10) no
C12 C11 H111 118.4(10) no
C11 C12 C13 119.98(16) yes
C11 C12 H121 119.6(10) no
C13 C12 H121 120.5(10) no
C12 C13 C14 119.99(16) yes
C12 C13 H131 119.3(12) no
C14 C13 H131 120.7(12) no
C13 C14 C15 120.32(16) yes
C13 C14 H141 122.6(14) no
C15 C14 H141 117.0(14) no
C14 C15 C10 119.65(16) yes
C14 C15 H151 122.7(12) no
C10 C15 H151 117.6(12) no
C5 C16 C17 121.76(13) yes
C5 C16 H161 117.1(10) no
C17 C16 H161 121.1(10) no
C16 C17 C18 119.19(13) yes
C16 C17 H171 119.7(10) no
C18 C17 H171 121.1(10) no
C17 C18 C19 119.63(14) yes
C17 C18 H181 120.6(10) no
C19 C18 H181 119.7(10) no
C4 C19 C18 123.59(13) yes
C4 C19 H191 118.2(9) no
C18 C19 H191 118.2(9) no
B21 O20 H201 111.4(13) no
O20 B21 O22 118.41(12) yes
O20 B21 C23 115.96(11) yes
O22 B21 C23 125.63(11) yes
B21 O22 H221 113.0(12) no
B21 C23 C24 129.37(11) yes
B21 C23 C38 114.34(11) yes
C24 C23 C38 116.29(11) yes
C23 C24 C25 127.57(11) yes
C23 C24 C35 119.69(12) yes
C25 C24 C35 112.74(11) yes
C24 C25 N26 126.36(11) yes
C24 C25 H251 115.5(9) no
N26 C25 H251 118.1(9) no
C25 N26 O27 111.46(10) yes
N26 O27 C28 109.36(9) yes
O27 C28 C29 112.97(11) yes
O27 C28 H281 109.9(9) no
C29 C28 H281 109.7(9) no
O27 C28 H282 102.0(9) no
C29 C28 H282 111.6(9) no
H281 C28 H282 110.5(13) no
C28 C29 C30 121.29(13) yes
C28 C29 C34 119.10(13) yes
C30 C29 C34 119.59(13) yes
C29 C30 C31 119.18(16) yes
C29 C30 H301 117.4(11) no
C31 C30 H301 123.4(11) no
C30 C31 C32 119.75(17) yes
C30 C31 H311 115.0(14) no
C32 C31 H311 125.3(14) no
C31 C32 C33 121.12(16) yes
C31 C32 H321 120.1(12) no
C33 C32 H321 118.8(12) no
C32 C33 C34 119.56(16) yes
C32 C33 H331 122.7(11) no
C34 C33 H331 117.8(11) no
C29 C34 C33 120.80(16) yes
C29 C34 H341 119.9(10) no
C33 C34 H341 119.3(10) no
C24 C35 C36 121.88(13) yes
C24 C35 H351 117.3(10) no
C36 C35 H351 120.9(10) no
C35 C36 C37 119.17(13) yes
C35 C36 H361 118.9(10) no
C37 C36 H361 121.9(10) no
C36 C37 C38 119.71(13) yes
C36 C37 H371 119.7(9) no
C38 C37 H371 120.6(9) no
C23 C38 C37 123.25(13) yes
C23 C38 H381 118.2(9) no
C37 C38 H381 118.5(9) no

loop_
_geom_bond_atom_site_label_1
_geom_bond_atom_site_label_2
_geom_bond_distance
_geom_bond_publ_flag
O1 B2 1.3623(17) yes
O1 H11 0.843(13) no
B2 O3 1.3562(16) yes
B2 C4 1.5933(18) yes
O3 H31 0.845(14) no
C4 C5 1.4273(17) yes
C4 C19 1.3956(18) yes
C5 C6 1.4642(18) yes
C5 C16 1.4062(18) yes
C6 N7 1.2704(18) yes
C6 H61 0.939(16) no
N7 O8 1.4060(13) yes
O8 C9 1.4377(17) yes
C9 C10 1.510(2) yes
C9 H92 0.997(17) no
C9 H91 1.007(16) no
C10 C11 1.3925(19) yes
C10 C15 1.379(2) yes
C11 C12 1.383(2) yes
C11 H111 0.983(17) no
C12 C13 1.367(2) yes
C12 H121 1.016(18) no
C13 C14 1.380(3) yes
C13 H131 0.978(19) no
C14 C15 1.408(3) yes
C14 H141 0.89(2) no
C15 H151 0.950(19) no
C16 C17 1.381(2) yes
C16 H161 0.965(17) no
C17 C18 1.378(2) yes
C17 H171 0.999(18) no
C18 C19 1.389(2) yes
C18 H181 0.970(18) no
C19 H191 0.996(16) no
O20 B21 1.3577(17) yes
O20 H201 0.828(14) no
B21 O22 1.3652(17) yes
B21 C23 1.5897(18) yes
O22 H221 0.859(13) no
C23 C24 1.4238(17) yes
C23 C38 1.3983(18) yes
C24 C25 1.4640(18) yes
C24 C35 1.4052(18) yes
C25 N26 1.2728(17) yes
C25 H251 0.971(15) no
N26 O27 1.4035(13) yes
O27 C28 1.4431(16) yes
C28 C29 1.4995(18) yes
C28 H281 0.999(16) no
C28 H282 0.963(16) no
C29 C30 1.378(2) yes
C29 C34 1.398(2) yes
C30 C31 1.411(2) yes
C30 H301 0.953(18) no
C31 C32 1.374(3) yes
C31 H311 0.87(2) no
C32 C33 1.369(3) yes
C32 H321 0.94(2) no
C33 C34 1.374(2) yes
C33 H331 1.06(2) no
C34 H341 0.970(18) no
C35 C36 1.379(2) yes
C35 H351 0.952(17) no
C36 C37 1.378(2) yes
C36 H361 0.961(18) no
C37 C38 1.3895(19) yes
C37 H371 0.994(17) no
C38 H381 0.973(16) no

loop_
_geom_hbond_atom_site_label_D
_geom_hbond_atom_site_label_H
_geom_hbond_atom_site_label_A
_geom_hbond_angle_DHA
_geom_hbond_distance_DH
_geom_hbond_distance_HA
_geom_hbond_distance_DA
_geom_hbond_publ_flag
O1 H11 N7 164.5(17) 0.843 1.793 2.615(2) yes
O22 H221 N26 162.7(18) 0.859 1.795 2.628(2) yes
O20 H201 O1 179.4(18) 0.828 1.903 2.731(2) yes
O3 H31 O22 178.3(18) 0.845 1.914 2.759(2) yes
